data_1576835
loop_
_publ_author_name
'Shrivastav, Akash'
'Tiwari, Raman Kumar'
'Yadav, Mangal S.'
'Bhattacharya, Subrato'

_publ_section_title
;
 Cis-thiolate bridged heterobimetallic complexes as efficient catalysts
 for glycosyl triazole synthesis
;
_journal_issue 5
_journal_name_full 'Catalysis Science &amp; Technology'
_journal_page_first 1595
_journal_page_last 1609
_journal_paper_doi 10.1039/D5CY01152C
_journal_volume 16
_journal_year 2026
_chemical_formula_moiety 'C62 H52 Cu N8 Ni P2 S2, C H Cl3, N O3, 0.14(O)'
_chemical_formula_sum 'C63 H53 Cl3 Cu N9 Ni O3.14 P2 S2'
_chemical_formula_weight 1341.04
_space_group_crystal_system monoclinic
_space_group_IT_number 15
_space_group_name_Hall '-I 2ya'
_space_group_name_H-M_alt 'I 1 2/a 1'
_atom_sites_solution_hydrogens geom
_atom_sites_solution_primary iterative
_audit_creation_date 2025-12-05
_audit_creation_method
;
Olex2 1.5
(compiled 2025.07.13 svn.rb7424aed for OlexSys, GUI svn.r7314)
;
_audit_update_record
;
2025-12-11 deposited with the CCDC.	2025-12-23 downloaded from the CCDC.
;
_cell_angle_alpha 90
_cell_angle_beta 96.2910(10)
_cell_angle_gamma 90
_cell_formula_units_Z 8
_cell_length_a 19.9114(2)
_cell_length_b 17.0586(2)
_cell_length_c 38.7226(4)
_cell_measurement_reflns_used 33419
_cell_measurement_temperature 293(2)
_cell_measurement_theta_max 67.9610
_cell_measurement_theta_min 2.3020
_cell_volume 13073.3(2)
_computing_cell_refinement 'CrysAlisPro 1.171.43.143a (Rigaku OD, 2024)'
_computing_data_collection 'CrysAlisPro system (CCD 44.105a 64-bit (release 14-04-2025))'
_computing_data_reduction 'CrysAlisPro 1.171.43.143a (Rigaku OD, 2024)'
_computing_molecular_graphics 'Olex2 1.5 (Dolomanov et al., 2009)'
_computing_publication_material 'Olex2 1.5 (Dolomanov et al., 2009)'
_computing_structure_refinement 'SHELXL 2019/3 (Sheldrick, 2015)'
_computing_structure_solution 'olex2.solve 1.5 (Bourhis et al., 2015)'
_diffrn_ambient_temperature 293(2)
_diffrn_detector 'Hybrid Pixel Array Detector'
_diffrn_detector_area_resol_mean 10.0000
_diffrn_detector_type HyPix3000
_diffrn_measured_fraction_theta_full 0.995
_diffrn_measured_fraction_theta_max 0.989
_diffrn_measurement_details
;
List of Runs (angles in degrees, time in seconds):

  # Type    Start    End  Width  t~exp~   \w     \q     \k     \f   Frames
#--------------------------------------------------------------------------
  1  \w    -71.00  29.00   0.50    0.76    --  -40.83  87.00  31.00  200
  2  \w    -22.00  71.00   0.50    0.76    --   40.83 -87.00 -86.00  186
  3  \w   -113.00 -12.00   0.50    3.05    --  -82.50  87.00  31.00  202
  4  \w   -153.00 -78.00   0.50    3.05    --  -82.50 -87.00 -86.00  150
  5  \w    100.00 166.00   0.50    3.05    --   96.04  87.00  31.00  132
  6  \w     26.00 127.00   0.50    3.05    --   96.04 -87.00 -86.00  202
  7  \w   -108.00 -21.00   0.50    0.76    --  -40.83 -54.00-150.00  174
  8  \w   -108.00 -21.00   0.50    0.76    --  -40.83 -54.00-150.00  174
  9  \w   -109.00 -28.00   0.50    0.76    --  -40.83 -32.00 -30.00  162
 10  \w   -109.00 -28.00   0.50    0.76    --  -40.83 -32.00 -30.00  162
 11  \w    -31.00  28.00   0.50    0.76    --   40.83 -21.00-150.00  118
 12  \w    -35.00  24.00   0.50    0.76    --   40.83 -11.00-120.00  118
 13  \w    -35.00  24.00   0.50    0.76    --   40.83 -11.00  30.00  118
 14  \w     18.00  78.00   0.50    0.76    --   40.83-104.00 -30.00  120
 15  \w    -31.00  28.00   0.50    0.76    --   40.83 -21.00 -90.00  118
 16  \w    -35.00  24.00   0.50    0.76    --   40.83 -11.00-180.00  118
 17  \w    -47.00 -15.00   0.50    3.05    --  -82.50  42.00 120.00   64
 18  \w   -150.00 -58.00   0.50    3.05    --  -82.50 -68.00   0.00  184
 19  \w   -150.00 -58.00   0.50    3.05    --  -82.50 -68.00   0.00  184
 20  \w    -47.00 -15.00   0.50    3.05    --  -82.50  42.00 -90.00   64
 21  \w     28.00  68.00   0.50    3.05    --   96.04 -59.00   0.00   80
 22  \w     28.00  83.00   0.50    3.05    --   96.04 -68.00   0.00  110
 23  \w     29.00  57.00   0.50    3.05    --   96.04 -50.00  30.00   56
 24  \w     81.00 166.00   0.50    3.05    --   96.04  25.00   0.00  170
 25  \w     27.00 105.00   0.50    3.05    --   96.04 -77.00 -90.00  156
 26  \w     29.00  57.00   0.50    3.05    --   96.04 -50.00 -90.00   56
 27  \w     32.00 110.00   0.50    3.05    --   96.04-117.00 120.00  156
 28  \w     81.00 164.00   0.50    3.05    --   96.04 145.00 -30.00  166
 29  \w     28.00  68.00   0.50    3.05    --   96.04 -59.00 -60.00   80
 30  \w     28.00  83.00   0.50    3.05    --   96.04 -68.00 120.00  110
 31  \w     28.00  68.00   0.50    3.05    --   96.04 -59.00 -30.00   80
 32  \w     29.00  57.00   0.50    3.05    --   96.04 -50.00  90.00   56
 33  \w     28.00  68.00   0.50    3.05    --   96.04 -59.00 -90.00   80
 34  \w     29.00  57.00   0.50    3.05    --   96.04 -50.00 150.00   56
 35  \w     99.00 160.00   0.50    3.05    --   96.04 117.00   0.00  122
 36  \w     28.00  83.00   0.50    3.05    --   96.04 -68.00 150.00  110
 37  \w     99.00 160.00   0.50    3.05    --   96.04 117.00-120.00  122
 38  \w    -78.00   4.00   0.50    0.76    --  -40.83 104.00 150.00  164
 39  \w   -109.00 -14.00   0.50    0.76    --  -40.83 -77.00-180.00  190
 40  \w   -108.00 -17.00   0.50    0.76    --  -40.83 -65.00 -60.00  182
 41  \w     18.00 109.00   0.50    0.76    --   40.83  65.00  90.00  182
 42  \w    -31.00  28.00   0.50    0.76    --   40.83 -21.00 -30.00  118
 43  \w     14.00 110.00   0.50    0.76    --   40.83  77.00 -60.00  192
 44  \w     14.00 110.00   0.50    0.76    --   40.83  77.00  30.00  192
 45  \w     18.00 109.00   0.50    0.76    --   40.83  65.00 120.00  182
 46  \w     14.00 110.00   0.50    0.76    --   40.83  77.00 150.00  192
;
_diffrn_measurement_device 'four-circle diffractometer'
_diffrn_measurement_device_type 'XtaLAB Synergy, Dualflex, HyPix3000'
_diffrn_measurement_method '\w scans'
_diffrn_orient_matrix_type 'CrysAlisPro convention (1999,Acta A55,543-557)'
_diffrn_orient_matrix_UB_11 0.0343737000
_diffrn_orient_matrix_UB_12 0.0721916000
_diffrn_orient_matrix_UB_13 0.0181444000
_diffrn_orient_matrix_UB_21 -0.0087930000
_diffrn_orient_matrix_UB_22 -0.0362251000
_diffrn_orient_matrix_UB_23 0.0356773000
_diffrn_orient_matrix_UB_31 0.0692725000
_diffrn_orient_matrix_UB_32 -0.0404125000
_diffrn_orient_matrix_UB_33 0.0004640000
_diffrn_radiation_monochromator mirror
_diffrn_radiation_probe x-ray
_diffrn_radiation_type 'Cu K\a'
_diffrn_radiation_wavelength 1.54184
_diffrn_reflns_av_R_equivalents 0.0372
_diffrn_reflns_av_unetI/netI 0.0228
_diffrn_reflns_Laue_measured_fraction_full 0.995
_diffrn_reflns_Laue_measured_fraction_max 0.989
_diffrn_reflns_limit_h_max 23
_diffrn_reflns_limit_h_min -19
_diffrn_reflns_limit_k_max 14
_diffrn_reflns_limit_k_min -20
_diffrn_reflns_limit_l_max 44
_diffrn_reflns_limit_l_min -46
_diffrn_reflns_number 69286
_diffrn_reflns_point_group_measured_fraction_full 0.995
_diffrn_reflns_point_group_measured_fraction_max 0.989
_diffrn_reflns_theta_full 67.684
_diffrn_reflns_theta_max 68.135
_diffrn_reflns_theta_min 2.296
_diffrn_source 'micro-focus sealed X-ray tube'
_diffrn_source_type 'PhotonJet (Cu) X-ray Source'
_exptl_absorpt_coefficient_mu 3.357
_exptl_absorpt_correction_T_max 1.00000
_exptl_absorpt_correction_T_min 0.49878
_exptl_absorpt_correction_type multi-scan
_exptl_absorpt_process_details
;
CrysAlisPro 1.171.43.143a (Rigaku Oxford Diffraction, 2024)
Empirical absorption correction using spherical harmonics,
implemented in SCALE3 ABSPACK scaling algorithm.
;
_exptl_crystal_colour red
_exptl_crystal_colour_primary red
_exptl_crystal_density_diffrn 1.363
_exptl_crystal_description block
_exptl_crystal_F_000 5513
_exptl_crystal_size_max 0.12
_exptl_crystal_size_mid 0.09
_exptl_crystal_size_min 0.07
_refine_diff_density_max 0.747
_refine_diff_density_min -0.541
_refine_diff_density_rms 0.050
_refine_ls_extinction_method none
_refine_ls_goodness_of_fit_ref 1.028
_refine_ls_hydrogen_treatment constr
_refine_ls_matrix_type full
_refine_ls_number_parameters 793
_refine_ls_number_reflns 11799
_refine_ls_number_restraints 5
_refine_ls_restrained_S_all 1.028
_refine_ls_R_factor_all 0.0580
_refine_ls_R_factor_gt 0.0491
_refine_ls_shift/su_max 0.002
_refine_ls_shift/su_mean 0.000
_refine_ls_structure_factor_coef Fsqd
_refine_ls_weighting_details 'w=1/[\s^2^(Fo^2^)+(0.0696P)^2^+18.4200P] where P=(Fo^2^+2Fc^2^)/3'
_refine_ls_weighting_scheme calc
_refine_ls_wR_factor_gt 0.1341
_refine_ls_wR_factor_ref 0.1406
_reflns_Friedel_coverage 0.000
_reflns_number_gt 9865
_reflns_number_total 11799
_reflns_threshold_expression 'I > 2\s(I)'
_cod_data_source_file d5cy01152c2.cif
_cod_data_source_block acr-22
_cod_database_code 1576835
_shelx_shelxl_version_number 2019/3
_chemical_oxdiff_formula 'Ni Cu C H N S O '
_shelx_space_group_comment
;
The symmetry employed for this shelxl refinement is uniquely defined
by the following loop, which should always be used as a source of
symmetry information in preference to the above space-group names.
They are only intended as comments.
;
_cell_oxdiff_angle_alpha 89.9790(7)
_cell_oxdiff_angle_beta 96.3046(6)
_cell_oxdiff_angle_gamma 90.0066(6)
_cell_oxdiff_length_a 19.91429(14)
_cell_oxdiff_length_b 17.05739(14)
_cell_oxdiff_length_c 38.7206(3)
_cell_oxdiff_measurement_reflns_used 33419
_cell_oxdiff_volume 13073.30(18)
_shelx_estimated_absorpt_t_max 0.799
_shelx_estimated_absorpt_t_min 0.689
_olex2_refinement_description
;
1. Fixed Uiso
 At 1.2 times of:
  All C(H) groups, All C(H,H) groups, All N(H) groups
2. Rigid bond restraints
 N3, N2, C8
 with sigma for 1-2 distances of 0.01 and sigma for 1-3 distances of 0.01
 C8, C5
 with sigma for 1-2 distances of 0.01 and sigma for 1-3 distances of 0.01
 C4, C23
 with sigma for 1-2 distances of 0.01 and sigma for 1-3 distances of 0.01
3. Others
 Fixed Sof: Cl(0.5) Cl1(0.5) H63A(0.5) H63(0.5) Cl2(0.5) Cl3(0.5) O9(0.09)
 O24(0.05)
4.a Ternary CH refined with riding coordinates:
 C63(H63A), C63(H63)
4.b Aromatic/amide H refined with riding coordinates:
 N8(H8), N4(H4), C6(H6), C8(H8A), C11(H11), C13(H13), C15(H15), C16(H16),
 C17(H17), C19(H19), C20(H20), C21(H21), C22(H22), C23(H23), C25(H25), C26(H26),
  C27(H27), C28(H28), C29(H29), C30(H30), C31(H31), C32(H32), C33(H33),
 C34(H34), C35(H35), C36(H36), C37(H37), C38(H38), C39(H39), C40(H40), C41(H41),
  C42(H42), C43(H43), C44(H44), C45(H45), C46(H46), C47(H47), C48(H48),
 C49(H49), C50(H50), C51(H51), C52(H52), C53(H53), C54(H54), C55(H55), C56(H56),
  C57(H57), C58(H58), C59(H59), C60(H60), C61(H61), C62(H62)
;
_olex2_submission_special_instructions 'No special instructions were received'
_oxdiff_exptl_absorpt_empirical_details
;
Empirical correction (ABSPACK) includes:
- Absorption correction using spherical harmonics
- Frame scaling
;
_oxdiff_exptl_absorpt_empirical_full_max 1.502
_oxdiff_exptl_absorpt_empirical_full_min 0.632

loop_
_space_group_symop_operation_xyz
'x, y, z'
'-x+1/2, y, -z'
'x+1/2, y+1/2, z+1/2'
'-x+1, y+1/2, -z+1/2'
'-x, -y, -z'
'x-1/2, -y, z'
'-x+1/2, -y+1/2, -z+1/2'
'x, -y+1/2, z+1/2'

loop_
_atom_site_label
_atom_site_type_symbol
_atom_site_fract_x
_atom_site_fract_y
_atom_site_fract_z
_atom_site_U_iso_or_equiv
_atom_site_adp_type
_atom_site_occupancy
_atom_site_site_symmetry_order
_atom_site_calc_flag
_atom_site_refinement_flags_posn
_atom_site_refinement_flags_adp
_atom_site_refinement_flags_occupancy
_atom_site_disorder_assembly
_atom_site_disorder_group
Cu1 Cu 0.37771(2) 0.34290(2) 0.64376(2) 0.05334(13) Uani 1 1 d . . . . .
Ni1 Ni 0.27803(2) 0.44176(3) 0.58644(2) 0.05061(14) Uani 1 1 d . . . . .
S2 S 0.39459(3) 0.38838(4) 0.58756(2) 0.05291(17) Uani 1 1 d . . . . .
S1 S 0.26027(3) 0.38025(5) 0.64221(2) 0.05921(19) Uani 1 1 d . . . . .
P2 P 0.35823(4) 0.21319(5) 0.65335(2) 0.05548(19) Uani 1 1 d . . . . .
P1 P 0.46598(3) 0.39993(5) 0.67758(2) 0.05362(19) Uani 1 1 d . . . . .
Cl07 Cl 0.29331(11) -0.16169(11) 0.62035(5) 0.1589(7) Uani 1 1 d . . . . .
N2 N 0.27677(10) 0.53618(14) 0.61819(6) 0.0492(5) Uani 1 1 d . U . . .
N6 N 0.26210(11) 0.35070(15) 0.55312(6) 0.0542(6) Uani 1 1 d . . . . .
N1 N 0.30390(11) 0.53144(15) 0.55321(6) 0.0536(6) Uani 1 1 d . . . . .
N7 N 0.30909(12) 0.29889(15) 0.54327(6) 0.0588(6) Uani 1 1 d . . . . .
N5 N 0.17172(11) 0.45117(15) 0.57135(6) 0.0545(6) Uani 1 1 d . . . . .
N8 N 0.42028(14) 0.26499(17) 0.54908(7) 0.0696(7) Uani 1 1 d . . . . .
H8 H 0.460664 0.277115 0.557582 0.083 Uiso 1 1 calc R U . . .
N3 N 0.25872(12) 0.53671(17) 0.65121(7) 0.0630(6) Uani 1 1 d . U . . .
Cl Cl 0.2066(6) -0.0328(7) 0.5918(5) 0.315(9) Uani 0.5 1 d . . P A -1
Cl1 Cl 0.2925(5) -0.1083(4) 0.5531(2) 0.179(3) Uani 0.5 1 d . . P A -1
N4 N 0.23331(13) 0.45880(18) 0.69629(7) 0.0682(7) Uani 1 1 d . . . . .
H4 H 0.226226 0.411088 0.702085 0.082 Uiso 1 1 calc R U . . .
C1 C 0.14965(14) 0.3923(2) 0.54949(8) 0.0592(7) Uani 1 1 d . . . . .
C2 C 0.53662(14) 0.33098(19) 0.67962(8) 0.0592(7) Uani 1 1 d . . . . .
C3 C 0.49487(13) 0.49121(18) 0.65965(8) 0.0548(7) Uani 1 1 d . . . . .
C4 C 0.22443(15) 0.5144(2) 0.72198(8) 0.0675(9) Uani 1 1 d . U . . .
C5 C 0.30247(14) 0.60315(19) 0.56700(8) 0.0580(7) Uani 1 1 d . U . . .
C6 C 0.20057(15) 0.33897(19) 0.54010(8) 0.0602(7) Uani 1 1 d . . . . .
H6 H 0.189424 0.297294 0.525072 0.072 Uiso 1 1 calc R U . . .
C7 C 0.37196(16) 0.1998(2) 0.70038(9) 0.0643(8) Uani 1 1 d . . . . .
C8 C 0.28344(15) 0.6040(2) 0.60363(9) 0.0655(8) Uani 1 1 d . U . . .
H8A H 0.276806 0.650647 0.615222 0.079 Uiso 1 1 calc R U . . .
C9 C 0.37038(15) 0.31229(18) 0.55817(7) 0.0558(7) Uani 1 1 d . . . . .
C10 C 0.46253(14) 0.42935(19) 0.72289(8) 0.0585(7) Uani 1 1 d . . . . .
N9 N 0.61305(19) 0.2765(2) 0.56444(10) 0.0903(10) Uani 1 1 d . . . . .
C11 C 0.56119(14) 0.5183(2) 0.66370(8) 0.0621(8) Uani 1 1 d . . . . .
H11 H 0.594981 0.487546 0.675347 0.075 Uiso 1 1 calc R U . . .
C12 C 0.40795(16) 0.13835(19) 0.63497(9) 0.0632(8) Uani 1 1 d . . . . .
O3 O 0.66875(16) 0.3015(2) 0.57272(11) 0.1259(12) Uani 1 1 d . . . . .
C13 C 0.57994(16) 0.3289(2) 0.65383(10) 0.0713(9) Uani 1 1 d . . . . .
H13 H 0.576625 0.366782 0.636472 0.086 Uiso 1 1 calc R U . . .
C14 C 0.25170(14) 0.4681(2) 0.66296(8) 0.0609(8) Uani 1 1 d . . . . .
C15 C 0.32500(15) 0.5243(2) 0.52168(8) 0.0620(8) Uani 1 1 d . . . . .
H15 H 0.327135 0.474449 0.512124 0.074 Uiso 1 1 calc R U . . .
C16 C 0.12709(14) 0.5029(2) 0.58030(8) 0.0633(8) Uani 1 1 d . . . . .
H16 H 0.142004 0.543093 0.595487 0.076 Uiso 1 1 calc R U . . .
C17 C 0.51740(17) 0.4260(2) 0.74814(9) 0.0705(9) Uani 1 1 d . . . . .
H17 H 0.558286 0.405614 0.742734 0.085 Uiso 1 1 calc R U . . .
C18 C 0.27077(16) 0.18239(19) 0.64106(8) 0.0604(7) Uani 1 1 d . . . . .
C19 C 0.57730(16) 0.5900(2) 0.65068(9) 0.0682(8) Uani 1 1 d . . . . .
H19 H 0.622005 0.606813 0.653352 0.082 Uiso 1 1 calc R U . . .
C20 C 0.34363(18) 0.5874(2) 0.50284(9) 0.0739(9) Uani 1 1 d . . . . .
H20 H 0.358380 0.580718 0.481061 0.089 Uiso 1 1 calc R U . . .
C21 C 0.52873(18) 0.6369(2) 0.63391(11) 0.0771(10) Uani 1 1 d . . . . .
H21 H 0.540068 0.685602 0.625403 0.093 Uiso 1 1 calc R U . . .
C22 C 0.46900(18) 0.1586(2) 0.62414(10) 0.0769(10) Uani 1 1 d . . . . .
H22 H 0.483808 0.210219 0.626513 0.092 Uiso 1 1 calc R U . . .
C23 C 0.2227(2) 0.5940(2) 0.71878(11) 0.0806(10) Uani 1 1 d . U . . .
H23 H 0.228316 0.616529 0.697415 0.097 Uiso 1 1 calc R U . . .
C24 C 0.4140(2) 0.1975(2) 0.52712(9) 0.0757(10) Uani 1 1 d . . . . .
C25 C 0.08200(16) 0.3857(3) 0.53633(10) 0.0793(10) Uani 1 1 d . . . . .
H25 H 0.067557 0.345106 0.521295 0.095 Uiso 1 1 calc R U . . .
C26 C 0.31922(19) 0.6684(2) 0.54975(10) 0.0753(9) Uani 1 1 d . . . . .
H26 H 0.316753 0.717526 0.559915 0.090 Uiso 1 1 calc R U . . .
O1 O 0.56343(17) 0.3155(2) 0.56072(13) 0.1436(16) Uani 1 1 d . . . . .
C27 C 0.41469(19) 0.1436(2) 0.71651(10) 0.0780(10) Uani 1 1 d . . . . .
H27 H 0.434039 0.105777 0.703405 0.094 Uiso 1 1 calc R U . . .
C28 C 0.3397(2) 0.6613(2) 0.51736(11) 0.0816(10) Uani 1 1 d . . . . .
H28 H 0.350943 0.705566 0.505197 0.098 Uiso 1 1 calc R U . . .
C29 C 0.5116(2) 0.4528(3) 0.78125(10) 0.0831(11) Uani 1 1 d . . . . .
H29 H 0.548557 0.449492 0.798076 0.100 Uiso 1 1 calc R U . . .
C30 C 0.40318(17) 0.4612(3) 0.73189(10) 0.0816(11) Uani 1 1 d . . . . .
H30 H 0.365712 0.464031 0.715338 0.098 Uiso 1 1 calc R U . . .
C31 C 0.05880(16) 0.4997(2) 0.56790(10) 0.0755(10) Uani 1 1 d . . . . .
H31 H 0.028880 0.537339 0.574498 0.091 Uiso 1 1 calc R U . . .
C32 C 0.54125(18) 0.2731(2) 0.70478(10) 0.0738(9) Uani 1 1 d . . . . .
H32 H 0.511765 0.273602 0.721823 0.089 Uiso 1 1 calc R U . . .
C33 C 0.2136(2) 0.4814(3) 0.75515(10) 0.0845(11) Uani 1 1 d . . . . .
H33 H 0.212048 0.427464 0.758365 0.101 Uiso 1 1 calc R U . . .
C34 C 0.62843(19) 0.2698(3) 0.65404(12) 0.0870(12) Uani 1 1 d . . . . .
H34 H 0.657833 0.268688 0.636964 0.104 Uiso 1 1 calc R U . . .
C35 C 0.3869(2) 0.0604(2) 0.63076(13) 0.0899(12) Uani 1 1 d . . . . .
H35 H 0.345698 0.045120 0.637836 0.108 Uiso 1 1 calc R U . . .
C36 C 0.24568(19) 0.1891(3) 0.60655(10) 0.0837(11) Uani 1 1 d . . . . .
H36 H 0.274051 0.205622 0.590445 0.100 Uiso 1 1 calc R U . . .
C37 C 0.22724(19) 0.1578(3) 0.66423(10) 0.0824(11) Uani 1 1 d . . . . .
H37 H 0.243020 0.152462 0.687624 0.099 Uiso 1 1 calc R U . . .
C38 C 0.44665(16) 0.5389(2) 0.64225(11) 0.0778(10) Uani 1 1 d . . . . .
H38 H 0.402052 0.521864 0.638843 0.093 Uiso 1 1 calc R U . . .
C39 C 0.3440(2) 0.2545(3) 0.72073(10) 0.0884(11) Uani 1 1 d . . . . .
H39 H 0.315286 0.292731 0.710254 0.106 Uiso 1 1 calc R U . . .
C40 C 0.4526(2) 0.4841(3) 0.78978(10) 0.0864(11) Uani 1 1 d . . . . .
H40 H 0.449253 0.501903 0.812228 0.104 Uiso 1 1 calc R U . . .
C41 C 0.2056(2) 0.5320(3) 0.78180(11) 0.0910(12) Uani 1 1 d . . . . .
H41 H 0.199906 0.512070 0.803642 0.109 Uiso 1 1 calc R U . . .
C42 C 0.3984(2) 0.4890(3) 0.76500(11) 0.0947(13) Uani 1 1 d . . . . .
H42 H 0.358150 0.511074 0.770445 0.114 Uiso 1 1 calc R U . . .
C43 C 0.03668(17) 0.4408(3) 0.54602(11) 0.0849(11) Uani 1 1 d . . . . .
H43 H -0.008791 0.437418 0.537578 0.102 Uiso 1 1 calc R U . . .
C44 C 0.1787(2) 0.1715(3) 0.59549(13) 0.0991(14) Uani 1 1 d . . . . .
H44 H 0.162726 0.175056 0.572064 0.119 Uiso 1 1 calc R U . . .
C45 C 0.2057(2) 0.6107(3) 0.77698(12) 0.0965(13) Uani 1 1 d . . . . .
H45 H 0.200641 0.643907 0.795579 0.116 Uiso 1 1 calc R U . . .
C46 C 0.5894(2) 0.2142(2) 0.70488(13) 0.0911(12) Uani 1 1 d . . . . .
H46 H 0.592625 0.175640 0.721951 0.109 Uiso 1 1 calc R U . . .
C47 C 0.2131(2) 0.6410(3) 0.74606(13) 0.1017(14) Uani 1 1 d . . . . .
H47 H 0.211610 0.695128 0.743045 0.122 Uiso 1 1 calc R U . . .
C48 C 0.6328(2) 0.2137(3) 0.67917(14) 0.0983(14) Uani 1 1 d . . . . .
H48 H 0.665224 0.174549 0.679118 0.118 Uiso 1 1 calc R U . . .
C49 C 0.4871(3) 0.0284(3) 0.60560(14) 0.1094(16) Uani 1 1 d . . . . .
H49 H 0.513364 -0.008318 0.595476 0.131 Uiso 1 1 calc R U . . .
C50 C 0.4284(3) 0.1443(3) 0.75262(13) 0.1030(15) Uani 1 1 d . . . . .
H50 H 0.457510 0.106948 0.763516 0.124 Uiso 1 1 calc R U . . .
C51 C 0.46300(19) 0.6116(2) 0.62973(13) 0.0949(14) Uani 1 1 d . . . . .
H51 H 0.429416 0.643249 0.618475 0.114 Uiso 1 1 calc R U . . .
C52 C 0.4262(3) 0.0066(3) 0.61636(15) 0.1138(16) Uani 1 1 d . . . . .
H52 H 0.411804 -0.045161 0.613821 0.137 Uiso 1 1 calc R U . . .
C53 C 0.5089(2) 0.1039(3) 0.60980(13) 0.0984(13) Uani 1 1 d . . . . .
H53 H 0.550461 0.118562 0.603013 0.118 Uiso 1 1 calc R U . . .
C54 C 0.4002(3) 0.1980(3) 0.77190(12) 0.1140(17) Uani 1 1 d . . . . .
H54 H 0.409550 0.197401 0.795962 0.137 Uiso 1 1 calc R U . . .
C55 C 0.1368(2) 0.1490(3) 0.61887(15) 0.1021(14) Uani 1 1 d . . . . .
H55 H 0.091589 0.139004 0.611589 0.123 Uiso 1 1 calc R U . . .
O2 O 0.6085(3) 0.2070(3) 0.55875(18) 0.201(3) Uani 1 1 d . . . . .
C56 C 0.1606(2) 0.1411(3) 0.65313(14) 0.1057(15) Uani 1 1 d . . . . .
H56 H 0.131846 0.124318 0.669003 0.127 Uiso 1 1 calc R U . . .
C57 C 0.3593(3) 0.1500(3) 0.52276(14) 0.1061(15) Uani 1 1 d . . . . .
H57 H 0.321569 0.161700 0.534019 0.127 Uiso 1 1 calc R U . . .
C58 C 0.3579(3) 0.2535(3) 0.75634(11) 0.1131(17) Uani 1 1 d . . . . .
H58 H 0.338439 0.290564 0.769763 0.136 Uiso 1 1 calc R U . . .
C59 C 0.4696(2) 0.1795(3) 0.51023(13) 0.1102(17) Uani 1 1 d . . . . .
H59 H 0.507548 0.211551 0.512814 0.132 Uiso 1 1 calc R U . . .
C60 C 0.3587(3) 0.0837(3) 0.50157(17) 0.130(2) Uani 1 1 d . . . . .
H60 H 0.320390 0.052157 0.498671 0.156 Uiso 1 1 calc R U . . .
C61 C 0.4127(4) 0.0651(4) 0.48534(16) 0.133(2) Uani 1 1 d . . . . .
H61 H 0.412329 0.020296 0.471612 0.160 Uiso 1 1 calc R U . . .
C62 C 0.4684(3) 0.1128(4) 0.48923(16) 0.141(2) Uani 1 1 d . . . . .
H62 H 0.505775 0.100702 0.477790 0.169 Uiso 1 1 calc R U . . .
C63 C 0.2384(4) -0.1201(4) 0.5874(2) 0.146(2) Uani 1 1 d . . . . .
H63A H 0.202113 -0.158098 0.581355 0.175 Uiso 0.5 1 calc R U P A 1
H63 H 0.202089 -0.157221 0.580044 0.175 Uiso 0.5 1 calc R U P A -1
Cl2 Cl 0.2025(4) -0.0400(5) 0.6087(3) 0.198(4) Uani 0.5 1 d . . P A 1
Cl3 Cl 0.2670(8) -0.0943(8) 0.5518(3) 0.320(8) Uani 0.5 1 d . . P A 1
O9 O 0.132(4) 0.809(3) 0.812(2) 0.22(3) Uani 0.09 1 d . . P B 1
O24 O 0.062(8) 0.718(7) 0.831(3) 0.24(7) Uani 0.05 1 d . . P C -1

loop_
_atom_site_aniso_label
_atom_site_aniso_U_11
_atom_site_aniso_U_22
_atom_site_aniso_U_33
_atom_site_aniso_U_23
_atom_site_aniso_U_13
_atom_site_aniso_U_12
Cu1 0.0412(2) 0.0577(3) 0.0585(3) 0.00225(19) -0.00615(17) -0.00165(17)
Ni1 0.0383(2) 0.0599(3) 0.0519(3) -0.0038(2) -0.00297(19) 0.00432(19)
S2 0.0405(3) 0.0610(4) 0.0565(4) 0.0020(3) 0.0019(3) 0.0030(3)
S1 0.0392(3) 0.0672(5) 0.0706(5) 0.0117(4) 0.0030(3) 0.0061(3)
P2 0.0506(4) 0.0561(4) 0.0583(4) 0.0037(3) -0.0007(3) -0.0021(3)
P1 0.0367(3) 0.0624(4) 0.0594(4) -0.0037(3) -0.0055(3) -0.0006(3)
Cl07 0.1821(17) 0.1380(13) 0.1536(15) -0.0107(11) 0.0054(12) -0.0336(12)
N2 0.0385(11) 0.0581(14) 0.0501(13) 0.0003(11) 0.0013(9) 0.0026(10)
N6 0.0474(13) 0.0607(14) 0.0527(13) -0.0014(11) -0.0024(10) 0.0028(11)
N1 0.0432(12) 0.0647(15) 0.0511(13) -0.0010(11) -0.0025(10) 0.0064(10)
N7 0.0566(14) 0.0631(15) 0.0554(14) -0.0069(12) 0.0004(11) 0.0081(12)
N5 0.0411(12) 0.0670(15) 0.0537(13) 0.0031(12) -0.0019(10) 0.0026(11)
N8 0.0620(16) 0.0751(18) 0.0707(17) -0.0034(14) 0.0031(13) 0.0214(13)
N3 0.0491(13) 0.0761(18) 0.0629(16) 0.0037(14) 0.0018(11) -0.0032(12)
Cl 0.273(10) 0.163(6) 0.48(2) -0.076(9) -0.070(11) 0.084(6)
Cl1 0.226(6) 0.129(3) 0.180(5) 0.035(3) 0.010(4) -0.036(4)
N4 0.0620(16) 0.0727(17) 0.0698(17) 0.0051(14) 0.0065(13) 0.0016(13)
C1 0.0458(15) 0.072(2) 0.0575(17) 0.0036(15) -0.0033(12) -0.0018(14)
C2 0.0431(15) 0.0647(18) 0.0666(19) -0.0045(15) -0.0085(13) 0.0009(13)
C3 0.0384(13) 0.0627(17) 0.0610(17) -0.0080(14) -0.0045(12) -0.0010(12)
C4 0.0418(15) 0.100(3) 0.0591(18) -0.0174(18) -0.0040(13) 0.0068(16)
C5 0.0455(15) 0.0657(19) 0.0610(17) -0.0045(15) -0.0018(12) 0.0058(13)
C6 0.0538(17) 0.0673(19) 0.0571(17) -0.0055(15) -0.0047(13) -0.0042(14)
C7 0.0613(18) 0.0635(19) 0.0658(19) 0.0077(16) -0.0035(15) -0.0057(15)
C8 0.0481(16) 0.0646(19) 0.082(2) -0.0005(17) -0.0033(14) 0.0044(14)
C9 0.0549(16) 0.0626(17) 0.0501(16) 0.0047(13) 0.0064(12) 0.0082(13)
C10 0.0437(15) 0.0655(18) 0.0644(18) -0.0061(15) -0.0027(13) -0.0061(13)
N9 0.081(2) 0.089(2) 0.100(3) 0.013(2) 0.0032(19) -0.019(2)
C11 0.0388(14) 0.075(2) 0.0706(19) -0.0029(16) -0.0029(13) 0.0000(14)
C12 0.0609(18) 0.0596(18) 0.067(2) 0.0026(15) 0.0000(14) -0.0012(14)
O3 0.0746(19) 0.136(3) 0.165(3) 0.021(3) 0.003(2) -0.0260(19)
C13 0.0532(18) 0.078(2) 0.081(2) -0.0057(18) 0.0011(16) 0.0065(16)
C14 0.0416(15) 0.082(2) 0.0563(17) -0.0016(16) -0.0069(12) 0.0040(14)
C15 0.0568(17) 0.073(2) 0.0555(17) -0.0062(15) 0.0025(13) 0.0030(15)
C16 0.0460(15) 0.077(2) 0.0661(19) 0.0056(16) 0.0032(13) 0.0086(15)
C17 0.0546(18) 0.086(2) 0.068(2) -0.0080(18) -0.0054(15) -0.0017(16)
C18 0.0592(17) 0.0587(17) 0.0621(18) 0.0015(14) 0.0015(14) -0.0054(14)
C19 0.0476(16) 0.076(2) 0.081(2) -0.0065(18) 0.0057(15) -0.0109(15)
C20 0.070(2) 0.094(3) 0.0574(19) 0.0043(19) 0.0066(16) -0.0072(19)
C21 0.070(2) 0.065(2) 0.094(3) 0.0034(19) -0.0025(19) -0.0116(17)
C22 0.067(2) 0.072(2) 0.091(3) -0.0023(19) 0.0066(18) 0.0003(17)
C23 0.081(2) 0.084(3) 0.078(2) 0.003(2) 0.0098(19) 0.001(2)
C24 0.082(2) 0.079(2) 0.064(2) -0.0078(18) -0.0029(17) 0.030(2)
C25 0.0481(18) 0.106(3) 0.080(2) -0.006(2) -0.0111(16) -0.0099(18)
C26 0.080(2) 0.068(2) 0.077(2) -0.0045(18) 0.0054(18) 0.0005(18)
O1 0.0670(19) 0.128(3) 0.232(5) -0.027(3) -0.005(2) 0.013(2)
C27 0.080(2) 0.073(2) 0.077(2) 0.0156(18) -0.0071(18) 0.0031(18)
C28 0.079(2) 0.078(3) 0.087(3) 0.018(2) 0.003(2) -0.0078(19)
C29 0.079(2) 0.099(3) 0.066(2) -0.006(2) -0.0138(18) -0.011(2)
C30 0.0480(17) 0.113(3) 0.081(2) -0.027(2) -0.0055(16) -0.0030(18)
C31 0.0432(16) 0.097(3) 0.086(2) 0.012(2) 0.0061(15) 0.0116(17)
C32 0.0623(19) 0.070(2) 0.087(2) 0.0021(19) -0.0043(17) 0.0047(16)
C33 0.078(2) 0.106(3) 0.070(2) 0.002(2) 0.0102(18) 0.001(2)
C34 0.058(2) 0.096(3) 0.106(3) -0.014(3) 0.0050(19) 0.0154(19)
C35 0.087(3) 0.065(2) 0.121(3) -0.011(2) 0.026(2) -0.0086(19)
C36 0.075(2) 0.102(3) 0.070(2) 0.011(2) -0.0077(18) -0.029(2)
C37 0.072(2) 0.104(3) 0.072(2) 0.003(2) 0.0080(18) -0.017(2)
C38 0.0406(16) 0.069(2) 0.119(3) 0.007(2) -0.0149(17) -0.0051(14)
C39 0.116(3) 0.081(3) 0.067(2) 0.0028(19) 0.001(2) 0.017(2)
C40 0.085(3) 0.109(3) 0.067(2) -0.022(2) 0.0127(19) -0.024(2)
C41 0.084(3) 0.127(4) 0.063(2) -0.002(2) 0.0164(19) -0.003(3)
C42 0.062(2) 0.129(4) 0.095(3) -0.040(3) 0.0131(19) -0.007(2)
C43 0.0382(16) 0.119(3) 0.094(3) 0.005(2) -0.0074(16) 0.0006(19)
C44 0.084(3) 0.108(3) 0.096(3) 0.010(3) -0.028(2) -0.030(2)
C45 0.080(3) 0.129(4) 0.078(3) -0.022(3) -0.001(2) -0.006(3)
C46 0.085(3) 0.076(3) 0.107(3) 0.010(2) -0.013(2) 0.018(2)
C47 0.101(3) 0.108(3) 0.095(3) -0.029(3) 0.005(3) -0.007(3)
C48 0.069(2) 0.094(3) 0.127(4) -0.015(3) -0.015(2) 0.031(2)
C49 0.111(4) 0.094(3) 0.124(4) -0.026(3) 0.015(3) 0.031(3)
C50 0.116(4) 0.095(3) 0.089(3) 0.032(3) -0.027(3) -0.002(3)
C51 0.064(2) 0.070(2) 0.142(4) 0.019(2) -0.026(2) -0.0011(18)
C52 0.116(4) 0.068(3) 0.161(5) -0.025(3) 0.029(3) 0.002(3)
C53 0.076(3) 0.103(3) 0.119(4) -0.010(3) 0.027(2) 0.015(2)
C54 0.165(5) 0.106(4) 0.065(3) 0.013(3) -0.019(3) -0.017(4)
C55 0.067(2) 0.102(3) 0.132(4) -0.001(3) -0.011(3) -0.021(2)
O2 0.155(4) 0.109(3) 0.309(7) 0.015(4) -0.103(4) -0.015(3)
C56 0.073(3) 0.134(4) 0.113(4) -0.005(3) 0.021(2) -0.031(3)
C57 0.121(4) 0.076(3) 0.126(4) -0.019(3) 0.035(3) 0.005(3)
C58 0.173(5) 0.104(3) 0.062(2) -0.003(2) 0.008(3) 0.011(3)
C59 0.079(3) 0.141(4) 0.107(3) -0.046(3) -0.005(2) 0.037(3)
C60 0.143(5) 0.082(3) 0.165(5) -0.036(3) 0.017(4) 0.012(3)
C61 0.149(5) 0.118(4) 0.124(4) -0.047(4) -0.020(4) 0.053(4)
C62 0.117(4) 0.170(6) 0.131(5) -0.069(4) -0.004(3) 0.062(4)
C63 0.147(5) 0.106(4) 0.175(6) 0.005(4) -0.018(5) -0.019(4)
Cl2 0.126(3) 0.134(4) 0.334(9) -0.101(5) 0.028(4) -0.030(3)
Cl3 0.334(14) 0.407(15) 0.229(8) 0.175(9) 0.074(8) 0.097(9)
O9 0.31(9) 0.13(4) 0.26(7) -0.03(5) 0.13(7) -0.02(5)
O24 0.37(19) 0.18(10) 0.18(10) 0.00(8) 0.02(11) 0.13(12)

loop_
_atom_type_symbol
_atom_type_description
_atom_type_scat_dispersion_real
_atom_type_scat_dispersion_imag
_atom_type_scat_source
C C 0.0181 0.0091 'International Tables Vol C Tables 4.2.6.8 and 6.1.1.4'
H H 0.0000 0.0000 'International Tables Vol C Tables 4.2.6.8 and 6.1.1.4'
Cl Cl 0.3639 0.7018 'International Tables Vol C Tables 4.2.6.8 and 6.1.1.4'
Cu Cu -1.9646 0.5888 'International Tables Vol C Tables 4.2.6.8 and 6.1.1.4'
N N 0.0311 0.0180 'International Tables Vol C Tables 4.2.6.8 and 6.1.1.4'
Ni Ni -3.0029 0.5091 'International Tables Vol C Tables 4.2.6.8 and 6.1.1.4'
O O 0.0492 0.0322 'International Tables Vol C Tables 4.2.6.8 and 6.1.1.4'
P P 0.2955 0.4335 'International Tables Vol C Tables 4.2.6.8 and 6.1.1.4'
S S 0.3331 0.5567 'International Tables Vol C Tables 4.2.6.8 and 6.1.1.4'

loop_
_geom_angle_atom_site_label_1
_geom_angle_atom_site_label_2
_geom_angle_atom_site_label_3
_geom_angle
_geom_angle_site_symmetry_1
_geom_angle_site_symmetry_3
_geom_angle_publ_flag
S2 Cu1 S1 97.19(3) . . ?
P2 Cu1 S2 120.69(3) . . ?
P2 Cu1 S1 94.49(3) . . ?
P2 Cu1 P1 116.87(3) . . ?
P1 Cu1 S2 102.06(3) . . ?
P1 Cu1 S1 125.57(3) . . ?
S1 Ni1 S2 92.99(3) . . ?
N2 Ni1 S2 110.70(6) . . ?
N2 Ni1 S1 78.12(7) . . ?
N2 Ni1 N1 79.22(10) . . ?
N2 Ni1 N5 91.63(9) . . ?
N6 Ni1 S2 79.09(7) . . ?
N6 Ni1 S1 101.82(8) . . ?
N6 Ni1 N2 170.21(9) . . ?
N6 Ni1 N1 101.57(10) . . ?
N6 Ni1 N5 78.58(10) . . ?
N1 Ni1 S2 89.21(6) . . ?
N1 Ni1 S1 156.51(7) . . ?
N1 Ni1 N5 94.58(9) . . ?
N5 Ni1 S2 157.66(7) . . ?
N5 Ni1 S1 92.21(7) . . ?
Cu1 S2 Ni1 84.83(3) . . ?
C9 S2 Cu1 107.24(10) . . ?
C9 S2 Ni1 94.00(10) . . ?
Cu1 S1 Ni1 84.41(3) . . ?
C14 S1 Cu1 111.32(10) . . ?
C14 S1 Ni1 93.99(12) . . ?
C7 P2 Cu1 105.89(11) . . ?
C7 P2 C18 104.92(15) . . ?
C12 P2 Cu1 120.65(11) . . ?
C12 P2 C7 106.01(16) . . ?
C12 P2 C18 103.95(15) . . ?
C18 P2 Cu1 114.16(11) . . ?
C2 P1 Cu1 106.85(10) . . ?
C2 P1 C10 104.13(14) . . ?
C3 P1 Cu1 113.54(9) . . ?
C3 P1 C2 107.00(14) . . ?
C3 P1 C10 100.19(14) . . ?
C10 P1 Cu1 123.82(10) . . ?
N3 N2 Ni1 126.5(2) . . ?
C8 N2 Ni1 115.8(2) . . ?
C8 N2 N3 116.7(3) . . ?
N7 N6 Ni1 127.49(18) . . ?
C6 N6 Ni1 116.4(2) . . ?
C6 N6 N7 116.1(3) . . ?
C5 N1 Ni1 113.9(2) . . ?
C5 N1 C15 118.1(3) . . ?
C15 N1 Ni1 127.9(2) . . ?
C9 N7 N6 113.3(2) . . ?
C1 N5 Ni1 111.00(19) . . ?
C16 N5 Ni1 130.6(2) . . ?
C16 N5 C1 118.4(3) . . ?
C9 N8 H8 116.0 . . ?
C9 N8 C24 128.0(3) . . ?
C24 N8 H8 116.0 . . ?
C14 N3 N2 112.3(3) . . ?
C63 Cl Cl3 44.1(5) . . ?
Cl2 Cl C63 91.4(19) . . ?
Cl2 Cl Cl3 134(2) . . ?
Cl3 Cl1 C63 60(2) . . ?
C4 N4 H4 114.7 . . ?
C14 N4 H4 114.7 . . ?
C14 N4 C4 130.6(3) . . ?
N5 C1 C6 115.9(2) . . ?
N5 C1 C25 121.5(3) . . ?
C25 C1 C6 122.5(3) . . ?
C13 C2 P1 121.4(3) . . ?
C32 C2 P1 118.8(3) . . ?
C32 C2 C13 119.3(3) . . ?
C11 C3 P1 125.2(2) . . ?
C38 C3 P1 117.3(2) . . ?
C38 C3 C11 117.4(3) . . ?
N4 C4 C33 114.4(4) . . ?
C23 C4 N4 127.9(4) . . ?
C23 C4 C33 117.7(3) . . ?
N1 C5 C8 113.8(3) . . ?
N1 C5 C26 122.4(3) . . ?
C26 C5 C8 123.7(3) . . ?
N6 C6 C1 118.0(3) . . ?
N6 C6 H6 121.0 . . ?
C1 C6 H6 121.0 . . ?
C27 C7 P2 123.6(3) . . ?
C39 C7 P2 117.4(3) . . ?
C39 C7 C27 118.6(3) . . ?
N2 C8 C5 116.6(3) . . ?
N2 C8 H8A 121.7 . . ?
C5 C8 H8A 121.7 . . ?
N7 C9 S2 126.1(2) . . ?
N7 C9 N8 117.1(3) . . ?
N8 C9 S2 116.8(2) . . ?
C17 C10 P1 123.7(3) . . ?
C30 C10 P1 118.2(2) . . ?
C30 C10 C17 118.0(3) . . ?
O3 N9 O2 116.6(5) . . ?
O1 N9 O3 124.5(4) . . ?
O1 N9 O2 118.9(4) . . ?
C3 C11 H11 119.6 . . ?
C19 C11 C3 120.7(3) . . ?
C19 C11 H11 119.6 . . ?
C22 C12 P2 118.9(3) . . ?
C22 C12 C35 117.9(3) . . ?
C35 C12 P2 123.2(3) . . ?
C2 C13 H13 120.1 . . ?
C2 C13 C34 119.9(4) . . ?
C34 C13 H13 120.1 . . ?
N3 C14 S1 128.1(3) . . ?
N3 C14 N4 119.3(3) . . ?
N4 C14 S1 112.6(3) . . ?
N1 C15 H15 118.6 . . ?
N1 C15 C20 122.8(3) . . ?
C20 C15 H15 118.6 . . ?
N5 C16 H16 118.6 . . ?
N5 C16 C31 122.8(3) . . ?
C31 C16 H16 118.6 . . ?
C10 C17 H17 119.9 . . ?
C29 C17 C10 120.2(3) . . ?
C29 C17 H17 119.9 . . ?
C36 C18 P2 117.5(3) . . ?
C36 C18 C37 118.0(3) . . ?
C37 C18 P2 124.4(3) . . ?
C11 C19 H19 119.5 . . ?
C21 C19 C11 121.0(3) . . ?
C21 C19 H19 119.5 . . ?
C15 C20 H20 121.1 . . ?
C15 C20 C28 117.8(3) . . ?
C28 C20 H20 121.1 . . ?
C19 C21 H21 120.4 . . ?
C19 C21 C51 119.3(3) . . ?
C51 C21 H21 120.4 . . ?
C12 C22 H22 119.3 . . ?
C12 C22 C53 121.4(4) . . ?
C53 C22 H22 119.3 . . ?
C4 C23 H23 119.2 . . ?
C47 C23 C4 121.5(4) . . ?
C47 C23 H23 119.2 . . ?
C57 C24 N8 124.9(4) . . ?
C57 C24 C59 119.0(4) . . ?
C59 C24 N8 116.1(4) . . ?
C1 C25 H25 120.6 . . ?
C43 C25 C1 118.7(4) . . ?
C43 C25 H25 120.6 . . ?
C5 C26 H26 120.2 . . ?
C5 C26 C28 119.6(4) . . ?
C28 C26 H26 120.2 . . ?
C7 C27 H27 120.3 . . ?
C7 C27 C50 119.3(4) . . ?
C50 C27 H27 120.3 . . ?
C20 C28 H28 120.4 . . ?
C26 C28 C20 119.2(4) . . ?
C26 C28 H28 120.4 . . ?
C17 C29 H29 119.4 . . ?
C40 C29 C17 121.2(3) . . ?
C40 C29 H29 119.4 . . ?
C10 C30 H30 119.4 . . ?
C42 C30 C10 121.2(3) . . ?
C42 C30 H30 119.4 . . ?
C16 C31 H31 120.6 . . ?
C43 C31 C16 118.8(3) . . ?
C43 C31 H31 120.6 . . ?
C2 C32 H32 119.6 . . ?
C2 C32 C46 120.7(4) . . ?
C46 C32 H32 119.6 . . ?
C4 C33 H33 121.0 . . ?
C41 C33 C4 117.9(4) . . ?
C41 C33 H33 121.0 . . ?
C13 C34 H34 120.0 . . ?
C48 C34 C13 120.1(4) . . ?
C48 C34 H34 120.0 . . ?
C12 C35 H35 119.7 . . ?
C52 C35 C12 120.6(4) . . ?
C52 C35 H35 119.7 . . ?
C18 C36 H36 119.5 . . ?
C18 C36 C44 121.0(4) . . ?
C44 C36 H36 119.5 . . ?
C18 C37 H37 119.6 . . ?
C56 C37 C18 120.8(4) . . ?
C56 C37 H37 119.6 . . ?
C3 C38 H38 119.2 . . ?
C3 C38 C51 121.5(3) . . ?
C51 C38 H38 119.2 . . ?
C7 C39 H39 119.5 . . ?
C58 C39 C7 121.0(4) . . ?
C58 C39 H39 119.5 . . ?
C29 C40 H40 120.4 . . ?
C29 C40 C42 119.3(4) . . ?
C42 C40 H40 120.4 . . ?
C33 C41 H41 119.4 . . ?
C45 C41 C33 121.3(4) . . ?
C45 C41 H41 119.4 . . ?
C30 C42 H42 119.9 . . ?
C40 C42 C30 120.1(4) . . ?
C40 C42 H42 119.9 . . ?
C25 C43 H43 120.1 . . ?
C31 C43 C25 119.7(3) . . ?
C31 C43 H43 120.1 . . ?
C36 C44 H44 120.1 . . ?
C55 C44 C36 119.8(4) . . ?
C55 C44 H44 120.1 . . ?
C41 C45 H45 119.6 . . ?
C47 C45 C41 120.8(5) . . ?
C47 C45 H45 119.6 . . ?
C32 C46 H46 120.4 . . ?
C48 C46 C32 119.1(4) . . ?
C48 C46 H46 120.4 . . ?
C23 C47 H47 119.6 . . ?
C45 C47 C23 120.7(5) . . ?
C45 C47 H47 119.6 . . ?
C34 C48 C46 120.9(4) . . ?
C34 C48 H48 119.5 . . ?
C46 C48 H48 119.5 . . ?
C52 C49 H49 120.0 . . ?
C53 C49 H49 120.0 . . ?
C53 C49 C52 119.9(4) . . ?
C27 C50 H50 119.5 . . ?
C54 C50 C27 120.9(4) . . ?
C54 C50 H50 119.5 . . ?
C21 C51 C38 120.0(3) . . ?
C21 C51 H51 120.0 . . ?
C38 C51 H51 120.0 . . ?
C35 C52 C49 120.4(4) . . ?
C35 C52 H52 119.8 . . ?
C49 C52 H52 119.8 . . ?
C22 C53 H53 120.1 . . ?
C49 C53 C22 119.8(4) . . ?
C49 C53 H53 120.1 . . ?
C50 C54 H54 119.9 . . ?
C50 C54 C58 120.3(4) . . ?
C58 C54 H54 119.9 . . ?
C44 C55 H55 119.8 . . ?
C44 C55 C56 120.3(4) . . ?
C56 C55 H55 119.8 . . ?
C37 C56 H56 119.9 . . ?
C55 C56 C37 120.1(4) . . ?
C55 C56 H56 119.9 . . ?
C24 C57 H57 119.6 . . ?
C24 C57 C60 120.8(5) . . ?
C60 C57 H57 119.6 . . ?
C39 C58 H58 120.0 . . ?
C54 C58 C39 119.9(5) . . ?
C54 C58 H58 120.0 . . ?
C24 C59 H59 120.2 . . ?
C24 C59 C62 119.6(5) . . ?
C62 C59 H59 120.2 . . ?
C57 C60 H60 119.6 . . ?
C61 C60 C57 120.8(6) . . ?
C61 C60 H60 119.6 . . ?
C60 C61 H61 120.4 . . ?
C60 C61 C62 119.2(5) . . ?
C62 C61 H61 120.4 . . ?
C59 C62 H62 119.7 . . ?
C61 C62 C59 120.6(5) . . ?
C61 C62 H62 119.7 . . ?
Cl07 C63 Cl1 102.0(5) . . ?
Cl07 C63 H63A 107.2 . . ?
Cl07 C63 H63 109.6 . . ?
Cl07 C63 Cl2 103.0(6) . . ?
Cl C63 Cl07 121.1(7) . . ?
Cl C63 Cl1 104.0(8) . . ?
Cl C63 H63A 110.0 . . ?
Cl C63 H63 109.6 . . ?
Cl C63 Cl2 22.4(10) . . ?
Cl1 C63 H63A 112.3 . . ?
Cl1 C63 H63 109.6 . . ?
H63A C63 H63 3.1 . . ?
Cl2 C63 Cl1 123.6(5) . . ?
Cl2 C63 H63A 107.2 . . ?
Cl2 C63 H63 108.0 . . ?
Cl3 C63 Cl07 119.2(7) . . ?
Cl3 C63 Cl 90.9(9) . . ?
Cl3 C63 Cl1 17.5(7) . . ?
Cl3 C63 H63A 107.2 . . ?
Cl3 C63 H63 104.2 . . ?
Cl3 C63 Cl2 112.5(8) . . ?
Cl Cl2 C63 66.2(15) . . ?
Cl1 Cl3 Cl 132(3) . . ?
Cl1 Cl3 C63 102(2) . . ?
C63 Cl3 Cl 45.0(6) . . ?

loop_
_geom_bond_atom_site_label_1
_geom_bond_atom_site_label_2
_geom_bond_distance
_geom_bond_site_symmetry_2
_geom_bond_publ_flag
Cu1 S2 2.3688(8) . ?
Cu1 S1 2.4182(8) . ?
Cu1 P2 2.2839(9) . ?
Cu1 P1 2.2903(8) . ?
Ni1 S2 2.4892(8) . ?
Ni1 S1 2.4611(9) . ?
Ni1 N2 2.028(2) . ?
Ni1 N6 2.022(2) . ?
Ni1 N1 2.099(3) . ?
Ni1 N5 2.139(2) . ?
S2 C9 1.758(3) . ?
S1 C14 1.717(4) . ?
P2 C7 1.826(3) . ?
P2 C12 1.809(3) . ?
P2 C18 1.831(3) . ?
P1 C2 1.829(3) . ?
P1 C3 1.823(3) . ?
P1 C10 1.833(3) . ?
Cl07 C63 1.736(7) . ?
N2 N3 1.366(3) . ?
N2 C8 1.300(4) . ?
N6 N7 1.371(3) . ?
N6 C6 1.288(4) . ?
N1 C5 1.336(4) . ?
N1 C15 1.340(4) . ?
N7 C9 1.312(4) . ?
N5 C1 1.356(4) . ?
N5 C16 1.326(4) . ?
N8 H8 0.8600 . ?
N8 C9 1.356(4) . ?
N8 C24 1.429(5) . ?
N3 C14 1.269(4) . ?
Cl C63 1.635(13) . ?
Cl Cl2 0.68(3) . ?
Cl Cl3 2.31(2) . ?
Cl1 C63 1.812(13) . ?
Cl1 Cl3 0.56(2) . ?
N4 H4 0.8600 . ?
N4 C4 1.399(4) . ?
N4 C14 1.389(4) . ?
C1 C6 1.438(4) . ?
C1 C25 1.391(4) . ?
C2 C13 1.390(5) . ?
C2 C32 1.383(5) . ?
C3 C11 1.392(4) . ?
C3 C38 1.377(4) . ?
C4 C23 1.364(6) . ?
C4 C33 1.440(5) . ?
C5 C8 1.508(5) . ?
C5 C26 1.358(5) . ?
C6 H6 0.9300 . ?
C7 C27 1.385(5) . ?
C7 C39 1.378(5) . ?
C8 H8A 0.9300 . ?
C10 C17 1.385(4) . ?
C10 C30 1.380(5) . ?
N9 O3 1.199(4) . ?
N9 O1 1.187(5) . ?
N9 O2 1.207(5) . ?
C11 H11 0.9300 . ?
C11 C19 1.375(5) . ?
C12 C22 1.373(5) . ?
C12 C35 1.398(5) . ?
C13 H13 0.9300 . ?
C13 C34 1.395(5) . ?
C15 H15 0.9300 . ?
C15 C20 1.374(5) . ?
C16 H16 0.9300 . ?
C16 C31 1.393(4) . ?
C17 H17 0.9300 . ?
C17 C29 1.378(5) . ?
C18 C36 1.379(5) . ?
C18 C37 1.379(5) . ?
C19 H19 0.9300 . ?
C19 C21 1.364(5) . ?
C20 H20 0.9300 . ?
C20 C28 1.386(6) . ?
C21 H21 0.9300 . ?
C21 C51 1.371(5) . ?
C22 H22 0.9300 . ?
C22 C53 1.380(5) . ?
C23 H23 0.9300 . ?
C23 C47 1.357(6) . ?
C24 C57 1.354(6) . ?
C24 C59 1.380(6) . ?
C25 H25 0.9300 . ?
C25 C43 1.383(6) . ?
C26 H26 0.9300 . ?
C26 C28 1.366(5) . ?
C27 H27 0.9300 . ?
C27 C50 1.395(6) . ?
C28 H28 0.9300 . ?
C29 H29 0.9300 . ?
C29 C40 1.364(6) . ?
C30 H30 0.9300 . ?
C30 C42 1.380(5) . ?
C31 H31 0.9300 . ?
C31 C43 1.357(6) . ?
C32 H32 0.9300 . ?
C32 C46 1.389(5) . ?
C33 H33 0.9300 . ?
C33 C41 1.368(6) . ?
C34 H34 0.9300 . ?
C34 C48 1.360(6) . ?
C35 H35 0.9300 . ?
C35 C52 1.365(6) . ?
C36 H36 0.9300 . ?
C36 C44 1.388(5) . ?
C37 H37 0.9300 . ?
C37 C56 1.379(6) . ?
C38 H38 0.9300 . ?
C38 C51 1.383(5) . ?
C39 H39 0.9300 . ?
C39 C58 1.377(6) . ?
C40 H40 0.9300 . ?
C40 C42 1.366(6) . ?
C41 H41 0.9300 . ?
C41 C45 1.355(7) . ?
C42 H42 0.9300 . ?
C43 H43 0.9300 . ?
C44 H44 0.9300 . ?
C44 C55 1.352(6) . ?
C45 H45 0.9300 . ?
C45 C47 1.327(7) . ?
C46 H46 0.9300 . ?
C46 C48 1.387(6) . ?
C47 H47 0.9300 . ?
C48 H48 0.9300 . ?
C49 H49 0.9300 . ?
C49 C52 1.375(7) . ?
C49 C53 1.363(7) . ?
C50 H50 0.9300 . ?
C50 C54 1.344(7) . ?
C51 H51 0.9300 . ?
C52 H52 0.9300 . ?
C53 H53 0.9300 . ?
C54 H54 0.9300 . ?
C54 C58 1.362(7) . ?
C55 H55 0.9300 . ?
C55 C56 1.366(7) . ?
C56 H56 0.9300 . ?
C57 H57 0.9300 . ?
C57 C60 1.396(7) . ?
C58 H58 0.9300 . ?
C59 H59 0.9300 . ?
C59 C62 1.397(7) . ?
C60 H60 0.9300 . ?
C60 C61 1.342(8) . ?
C61 H61 0.9300 . ?
C61 C62 1.371(9) . ?
C62 H62 0.9300 . ?
C63 H63A 0.9800 . ?
C63 H63 0.9800 . ?
C63 Cl2 1.786(11) . ?
C63 Cl3 1.611(15) . ?

loop_
_geom_torsion_atom_site_label_1
_geom_torsion_atom_site_label_2
_geom_torsion_atom_site_label_3
_geom_torsion_atom_site_label_4
_geom_torsion
_geom_torsion_site_symmetry_1
_geom_torsion_site_symmetry_2
_geom_torsion_site_symmetry_3
_geom_torsion_site_symmetry_4
_geom_torsion_publ_flag
Cu1 S2 C9 N7 86.6(3) . . . . ?
Cu1 S2 C9 N8 -96.2(2) . . . . ?
Cu1 S1 C14 N3 80.9(3) . . . . ?
Cu1 S1 C14 N4 -100.7(2) . . . . ?
Cu1 P2 C7 C27 -127.4(3) . . . . ?
Cu1 P2 C7 C39 45.1(3) . . . . ?
Cu1 P2 C12 C22 19.0(3) . . . . ?
Cu1 P2 C12 C35 -160.2(3) . . . . ?
Cu1 P2 C18 C36 62.3(3) . . . . ?
Cu1 P2 C18 C37 -113.4(3) . . . . ?
Cu1 P1 C2 C13 84.7(3) . . . . ?
Cu1 P1 C2 C32 -86.4(3) . . . . ?
Cu1 P1 C3 C11 -147.9(2) . . . . ?
Cu1 P1 C3 C38 35.6(3) . . . . ?
Cu1 P1 C10 C17 146.1(3) . . . . ?
Cu1 P1 C10 C30 -38.1(3) . . . . ?
Ni1 S2 C9 N7 0.7(3) . . . . ?
Ni1 S2 C9 N8 178.0(2) . . . . ?
Ni1 S1 C14 N3 -4.7(3) . . . . ?
Ni1 S1 C14 N4 173.75(19) . . . . ?
Ni1 N2 N3 C14 10.0(3) . . . . ?
Ni1 N2 C8 C5 -9.7(3) . . . . ?
Ni1 N6 N7 C9 0.6(4) . . . . ?
Ni1 N6 C6 C1 1.7(4) . . . . ?
Ni1 N1 C5 C8 0.7(3) . . . . ?
Ni1 N1 C5 C26 178.4(3) . . . . ?
Ni1 N1 C15 C20 -176.8(2) . . . . ?
Ni1 N5 C1 C6 -2.2(3) . . . . ?
Ni1 N5 C1 C25 179.6(3) . . . . ?
Ni1 N5 C16 C31 -179.6(2) . . . . ?
P2 C7 C27 C50 172.0(3) . . . . ?
P2 C7 C39 C58 -173.0(4) . . . . ?
P2 C12 C22 C53 -179.7(3) . . . . ?
P2 C12 C35 C52 179.3(4) . . . . ?
P2 C18 C36 C44 -176.1(4) . . . . ?
P2 C18 C37 C56 175.2(4) . . . . ?
P1 C2 C13 C34 -172.6(3) . . . . ?
P1 C2 C32 C46 172.7(3) . . . . ?
P1 C3 C11 C19 -176.6(3) . . . . ?
P1 C3 C38 C51 175.7(4) . . . . ?
P1 C10 C17 C29 176.8(3) . . . . ?
P1 C10 C30 C42 -176.0(4) . . . . ?
Cl07 C63 Cl2 Cl 146.1(16) . . . . ?
Cl07 C63 Cl3 Cl -126.9(8) . . . . ?
Cl07 C63 Cl3 Cl1 12(3) . . . . ?
N2 N3 C14 S1 -1.6(4) . . . . ?
N2 N3 C14 N4 -179.9(2) . . . . ?
N6 N7 C9 S2 -0.9(4) . . . . ?
N6 N7 C9 N8 -178.2(3) . . . . ?
N1 C5 C8 N2 5.8(4) . . . . ?
N1 C5 C26 C28 -1.4(5) . . . . ?
N1 C15 C20 C28 -0.4(5) . . . . ?
N7 N6 C6 C1 -179.5(3) . . . . ?
N5 C1 C6 N6 0.5(4) . . . . ?
N5 C1 C25 C43 -0.2(6) . . . . ?
N5 C16 C31 C43 0.7(5) . . . . ?
N8 C24 C57 C60 -177.9(5) . . . . ?
N8 C24 C59 C62 177.8(5) . . . . ?
N3 N2 C8 C5 -179.2(2) . . . . ?
Cl C63 Cl3 Cl1 139(2) . . . . ?
Cl1 C63 Cl2 Cl 31.9(17) . . . . ?
Cl1 C63 Cl3 Cl -139(2) . . . . ?
N4 C4 C23 C47 179.4(4) . . . . ?
N4 C4 C33 C41 178.9(3) . . . . ?
C1 N5 C16 C31 -0.7(5) . . . . ?
C1 C25 C43 C31 0.2(6) . . . . ?
C2 P1 C3 C11 -30.2(3) . . . . ?
C2 P1 C3 C38 153.3(3) . . . . ?
C2 P1 C10 C17 24.2(3) . . . . ?
C2 P1 C10 C30 -160.0(3) . . . . ?
C2 C13 C34 C48 0.8(6) . . . . ?
C2 C32 C46 C48 -0.5(6) . . . . ?
C3 P1 C2 C13 -37.2(3) . . . . ?
C3 P1 C2 C32 151.6(3) . . . . ?
C3 P1 C10 C17 -86.4(3) . . . . ?
C3 P1 C10 C30 89.4(3) . . . . ?
C3 C11 C19 C21 0.9(5) . . . . ?
C3 C38 C51 C21 1.3(7) . . . . ?
C4 N4 C14 S1 176.6(3) . . . . ?
C4 N4 C14 N3 -4.8(5) . . . . ?
C4 C23 C47 C45 0.8(7) . . . . ?
C4 C33 C41 C45 2.0(6) . . . . ?
C5 N1 C15 C20 -1.5(4) . . . . ?
C5 C26 C28 C20 -0.6(6) . . . . ?
C6 N6 N7 C9 -178.0(3) . . . . ?
C6 C1 C25 C43 -178.3(3) . . . . ?
C7 P2 C12 C22 -101.1(3) . . . . ?
C7 P2 C12 C35 79.7(4) . . . . ?
C7 P2 C18 C36 177.8(3) . . . . ?
C7 P2 C18 C37 2.1(4) . . . . ?
C7 C27 C50 C54 0.8(7) . . . . ?
C7 C39 C58 C54 0.4(8) . . . . ?
C8 N2 N3 C14 178.3(3) . . . . ?
C8 C5 C26 C28 176.1(3) . . . . ?
C9 N8 C24 C57 -28.6(6) . . . . ?
C9 N8 C24 C59 153.4(4) . . . . ?
C10 P1 C2 C13 -142.7(3) . . . . ?
C10 P1 C2 C32 46.1(3) . . . . ?
C10 P1 C3 C11 78.1(3) . . . . ?
C10 P1 C3 C38 -98.4(3) . . . . ?
C10 C17 C29 C40 -1.0(6) . . . . ?
C10 C30 C42 C40 -1.1(7) . . . . ?
C11 C3 C38 C51 -1.1(6) . . . . ?
C11 C19 C21 C51 -0.7(6) . . . . ?
C12 P2 C7 C27 1.9(3) . . . . ?
C12 P2 C7 C39 174.4(3) . . . . ?
C12 P2 C18 C36 -71.1(3) . . . . ?
C12 P2 C18 C37 113.2(3) . . . . ?
C12 C22 C53 C49 1.2(7) . . . . ?
C12 C35 C52 C49 -0.4(8) . . . . ?
C13 C2 C32 C46 1.3(5) . . . . ?
C13 C34 C48 C46 0.0(7) . . . . ?
C14 N4 C4 C23 10.0(5) . . . . ?
C14 N4 C4 C33 -172.3(3) . . . . ?
C15 N1 C5 C8 -175.3(2) . . . . ?
C15 N1 C5 C26 2.4(4) . . . . ?
C15 C20 C28 C26 1.4(5) . . . . ?
C16 N5 C1 C6 178.6(3) . . . . ?
C16 N5 C1 C25 0.4(5) . . . . ?
C16 C31 C43 C25 -0.4(6) . . . . ?
C17 C10 C30 C42 0.0(6) . . . . ?
C17 C29 C40 C42 -0.1(7) . . . . ?
C18 P2 C7 C27 111.6(3) . . . . ?
C18 P2 C7 C39 -76.0(3) . . . . ?
C18 P2 C12 C22 148.6(3) . . . . ?
C18 P2 C12 C35 -30.6(4) . . . . ?
C18 C36 C44 C55 1.5(7) . . . . ?
C18 C37 C56 C55 -0.3(8) . . . . ?
C19 C21 C51 C38 -0.4(7) . . . . ?
C22 C12 C35 C52 0.1(7) . . . . ?
C23 C4 C33 C41 -3.2(5) . . . . ?
C24 N8 C9 S2 177.0(3) . . . . ?
C24 N8 C9 N7 -5.5(5) . . . . ?
C24 C57 C60 C61 0.7(9) . . . . ?
C24 C59 C62 C61 -0.2(9) . . . . ?
C25 C1 C6 N6 178.7(3) . . . . ?
C26 C5 C8 N2 -171.8(3) . . . . ?
C27 C7 C39 C58 -0.2(7) . . . . ?
C27 C50 C54 C58 -0.5(9) . . . . ?
C29 C40 C42 C30 1.1(7) . . . . ?
C30 C10 C17 C29 1.0(6) . . . . ?
C32 C2 C13 C34 -1.5(5) . . . . ?
C32 C46 C48 C34 -0.2(7) . . . . ?
C33 C4 C23 C47 1.8(6) . . . . ?
C33 C41 C45 C47 0.6(7) . . . . ?
C35 C12 C22 C53 -0.5(6) . . . . ?
C36 C18 C37 C56 -0.5(6) . . . . ?
C36 C44 C55 C56 -2.2(8) . . . . ?
C37 C18 C36 C44 -0.1(6) . . . . ?
C38 C3 C11 C19 -0.1(5) . . . . ?
C39 C7 C27 C50 -0.4(6) . . . . ?
C41 C45 C47 C23 -2.1(7) . . . . ?
C44 C55 C56 C37 1.7(8) . . . . ?
C50 C54 C58 C39 0.0(9) . . . . ?
C52 C49 C53 C22 -1.4(8) . . . . ?
C53 C49 C52 C35 1.0(9) . . . . ?
C57 C24 C59 C62 -0.4(7) . . . . ?
C57 C60 C61 C62 -1.2(10) . . . . ?
C59 C24 C57 C60 0.1(8) . . . . ?
C60 C61 C62 C59 1.0(10) . . . . ?
C63 Cl1 Cl3 Cl 38.7(15) . . . . ?
Cl2 Cl C63 Cl07 -39.4(18) . . . . ?
Cl2 Cl C63 Cl1 -153.0(14) . . . . ?
Cl2 Cl C63 Cl3 -164.8(16) . . . . ?
Cl2 C63 Cl3 Cl -6.2(7) . . . . ?
Cl2 C63 Cl3 Cl1 133(2) . . . . ?
Cl3 Cl C63 Cl07 125.4(9) . . . . ?
Cl3 Cl C63 Cl1 11.8(8) . . . . ?
Cl3 Cl C63 Cl2 164.8(16) . . . . ?
Cl3 Cl Cl2 C63 -14.6(14) . . . . ?
Cl3 Cl1 C63 Cl07 -169(2) . . . . ?
Cl3 Cl1 C63 Cl -43(2) . . . . ?
Cl3 Cl1 C63 Cl2 -55(2) . . . . ?
Cl3 C63 Cl2 Cl 16.5(17) . . . . ?
